data_4081696
loop_
_publ_author_name
'Gerber, Laura C. H.'
'Schrock, Richard R.'

_publ_section_title
;
 Synthesis of Methylidene Complexes that Contain a
 2,6-Dimesitylphenylimido Ligand and Ethenolysis of
 2,3-Dicarbomethoxynorbornadiene
;
_journal_issue 19
_journal_name_full Organometallics
_journal_page_first 5573
_journal_paper_doi 10.1021/om400844k
_journal_volume 32
_journal_year 2013
_chemical_formula_sum 'C70.94 H85.3 N4.53 O6.47 Si W'
_chemical_formula_weight 1316.90
_chemical_name_systematic
; 
 ? 
;
_space_group_IT_number 2
_symmetry_cell_setting triclinic
_symmetry_space_group_name_Hall '-P 1'
_symmetry_space_group_name_H-M 'P -1'
_atom_sites_solution_hydrogens geom
_atom_sites_solution_primary direct
_atom_sites_solution_secondary difmap
_audit_creation_method SHELXL-97
_cell_angle_alpha 88.6940(10)
_cell_angle_beta 83.7240(10)
_cell_angle_gamma 75.0450(10)
_cell_formula_units_Z 2
_cell_length_a 12.0776(7)
_cell_length_b 12.8509(7)
_cell_length_c 22.2515(13)
_cell_measurement_reflns_used 9720
_cell_measurement_temperature 100(2)
_cell_measurement_theta_max 31.52
_cell_measurement_theta_min 2.34
_cell_volume 3316.6(3)
_computing_cell_refinement 'SAINT 7.46A (Bruker-AXS, 2010)'
_computing_data_collection 'APEX2 v2010.7.0 (Bruker-AXS, 2010)'
_computing_data_reduction 'SAINT 7.46A (Bruker-AXS, 2010)'
_computing_molecular_graphics 'Bruker SHELXTL'
_computing_publication_material 'Bruker SHELXTL'
_computing_structure_refinement 'SHELXL-97 (Sheldrick, 1997)'
_computing_structure_solution 'SHELXS-97 (Sheldrick, 1990)'
_diffrn_ambient_temperature 100(2)
_diffrn_detector_area_resol_mean 8.3
_diffrn_measured_fraction_theta_full 0.998
_diffrn_measured_fraction_theta_max 0.998
_diffrn_measurement_device_type 'Bruker Smart APEX2 CCD'
_diffrn_measurement_method '\f and \w scans'
_diffrn_radiation_monochromator graphite
_diffrn_radiation_source 'fine-focus sealed tube'
_diffrn_radiation_type MoK\a
_diffrn_radiation_wavelength 0.71073
_diffrn_reflns_av_R_equivalents 0.0401
_diffrn_reflns_av_sigmaI/netI 0.0220
_diffrn_reflns_limit_h_max 17
_diffrn_reflns_limit_h_min -17
_diffrn_reflns_limit_k_max 18
_diffrn_reflns_limit_k_min -18
_diffrn_reflns_limit_l_max 32
_diffrn_reflns_limit_l_min -32
_diffrn_reflns_number 229724
_diffrn_reflns_theta_full 31.55
_diffrn_reflns_theta_max 31.55
_diffrn_reflns_theta_min 1.64
_diffrn_standards_decay_% 0
_diffrn_standards_interval_count 0
_diffrn_standards_interval_time 0
_diffrn_standards_number 0
_exptl_absorpt_coefficient_mu 1.814
_exptl_absorpt_correction_T_max 0.8835
_exptl_absorpt_correction_T_min 0.6598
_exptl_absorpt_correction_type multi-scan
_exptl_absorpt_process_details 'SADABS (Sheldrick, 2009)'
_exptl_crystal_colour yellow
_exptl_crystal_density_diffrn 1.319
_exptl_crystal_density_meas ?
_exptl_crystal_density_method 'not measured'
_exptl_crystal_description plate
_exptl_crystal_F_000 1365
_exptl_crystal_size_max 0.25
_exptl_crystal_size_mid 0.15
_exptl_crystal_size_min 0.07
_refine_diff_density_max 2.671
_refine_diff_density_min -2.143
_refine_diff_density_rms 0.095
_refine_ls_extinction_method none
_refine_ls_goodness_of_fit_ref 1.274
_refine_ls_hydrogen_treatment mixed
_refine_ls_matrix_type full
_refine_ls_number_parameters 1068
_refine_ls_number_reflns 22121
_refine_ls_number_restraints 606
_refine_ls_restrained_S_all 1.271
_refine_ls_R_factor_all 0.0423
_refine_ls_R_factor_gt 0.0375
_refine_ls_shift/su_max 0.002
_refine_ls_shift/su_mean 0.000
_refine_ls_structure_factor_coef Fsqd
_refine_ls_weighting_details 'calc w=1/[\s^2^(Fo^2^)+(0.0176P)^2^+6.4447P] where P=(Fo^2^+2Fc^2^)/3'
_refine_ls_weighting_scheme calc
_refine_ls_wR_factor_gt 0.0870
_refine_ls_wR_factor_ref 0.0887
_reflns_number_gt 20508
_reflns_number_total 22121
_reflns_threshold_expression >2sigma(I)
_cod_data_source_file om400844k_si_002.cif
_cod_data_source_block 12177p-1
_cod_depositor_comments
;
The following automatic conversions were performed:

'_symmetry_cell_setting' value 'Triclinic' changed to 'triclinic'
according to /home/saulius/struct/CIF-dictionaries/cif_core.dic
dictionary named 'cif_core.dic' version 2.4.2 from 2011-04-26.

Automatic conversion script
Id: cif_fix_values 1891 2012-01-12 08:04:46Z andrius 

The following automatic conversions were performed:

'_exptl_crystal_density_meas' value 'not measured' was changed to '?'
- the value is perceived as not measured.

Automatic conversion script
Id: cif_fix_values 3008 2015-01-20 13:52:24Z robertas 
;
_cod_original_sg_symbol_H-M P-1
_cod_original_formula_sum 'C70.94 H85.30 N4.53 O6.47 Si W'
_cod_database_code 4081696

loop_
_symmetry_equiv_pos_as_xyz
'x, y, z'
'-x, -y, -z'

loop_
_atom_site_label
_atom_site_type_symbol
_atom_site_fract_x
_atom_site_fract_y
_atom_site_fract_z
_atom_site_U_iso_or_equiv
_atom_site_adp_type
_atom_site_occupancy
_atom_site_symmetry_multiplicity
_atom_site_calc_flag
_atom_site_refinement_flags
_atom_site_disorder_assembly
_atom_site_disorder_group
W1 W 0.697587(10) 0.342581(8) 0.249868(5) 0.02178(3) Uani 1 1 d . . .
C1 C 0.8291(2) 0.2836(2) 0.29082(13) 0.0249(5) Uani 1 1 d D A .
H1 H 0.884(2) 0.237(2) 0.2637(13) 0.030 Uiso 1 1 d D . .
C2 C 0.8550(2) 0.2912(2) 0.35456(13) 0.0266(5) Uani 1 1 d . . .
H2 H 0.7997 0.3579 0.3724 0.032 Uiso 1 1 calc R A .
C3 C 0.9766(2) 0.3005(2) 0.36343(14) 0.0300(6) Uani 1 1 d . A .
H3A H 1.0353 0.2555 0.3336 0.036 Uiso 1 1 calc R . .
H3B H 0.9815 0.3761 0.3597 0.036 Uiso 1 1 calc R . .
C4 C 0.8380(2) 0.1956(2) 0.39642(14) 0.0318(6) Uani 1 1 d . A .
H4 H 0.7564 0.2122 0.4155 0.038 Uiso 1 1 calc R . .
C5 C 0.9171(2) 0.2000(2) 0.44435(14) 0.0312(6) Uani 1 1 d . . .
C6 C 0.9921(2) 0.2595(2) 0.42673(14) 0.0308(6) Uani 1 1 d . A .
C7 C 1.0756(3) 0.2855(3) 0.46171(15) 0.0348(6) Uani 1 1 d . . .
H7 H 1.0774 0.2619 0.5025 0.042 Uiso 1 1 calc R A .
C8 C 1.1502(3) 0.3410(3) 0.43956(17) 0.0380(7) Uani 1 1 d . A .
H8A H 1.1501 0.3654 0.3990 0.046 Uiso 1 1 calc R . .
H8B H 1.2035 0.3560 0.4644 0.046 Uiso 1 1 calc R . .
C9 C 0.8675(3) 0.0885(3) 0.36446(17) 0.0382(7) Uani 1 1 d . . .
C10 C 1.0148(4) -0.0429(3) 0.3091(2) 0.0576(11) Uani 1 1 d . . .
H10A H 1.0117 -0.1013 0.3378 0.086 Uiso 1 1 calc R A .
H10B H 1.0939 -0.0530 0.2899 0.086 Uiso 1 1 calc R . .
H10C H 0.9634 -0.0436 0.2780 0.086 Uiso 1 1 calc R . .
O2 O 0.8008(2) 0.0343(2) 0.35932(15) 0.0531(7) Uani 1 1 d . A .
O3 O 0.9785(2) 0.05939(18) 0.34086(12) 0.0415(5) Uani 1 1 d . A .
C11 C 0.9104(3) 0.1427(2) 0.50260(15) 0.0324(6) Uani 1 1 d . A .
C12 C 0.8005(3) 0.0471(3) 0.56480(15) 0.0371(7) Uani 1 1 d . A .
H12A H 0.8630 -0.0188 0.5655 0.056 Uiso 1 1 calc R . .
H12B H 0.7264 0.0283 0.5675 0.056 Uiso 1 1 calc R . .
H12C H 0.8011 0.0931 0.5992 0.056 Uiso 1 1 calc R . .
O4 O 0.9772(2) 0.1311(2) 0.53995(12) 0.0444(6) Uani 1 1 d . . .
O5 O 0.81639(18) 0.10417(18) 0.50900(10) 0.0338(5) Uani 1 1 d . . .
N1 N 0.60410(19) 0.42183(17) 0.30791(10) 0.0214(4) Uani 1 1 d . A .
C13 C 0.5128(2) 0.4922(2) 0.34151(12) 0.0238(5) Uani 1 1 d . . .
C14 C 0.4031(2) 0.4716(2) 0.35067(14) 0.0294(6) Uani 1 1 d . A .
C15 C 0.3123(3) 0.5487(2) 0.38110(18) 0.0403(8) Uani 1 1 d . . .
H15 H 0.2376 0.5363 0.3866 0.048 Uiso 1 1 calc R A .
C16 C 0.3284(3) 0.6428(3) 0.40341(19) 0.0457(9) Uani 1 1 d . A .
H16 H 0.2650 0.6952 0.4230 0.055 Uiso 1 1 calc R . .
C17 C 0.4375(3) 0.6601(2) 0.39700(16) 0.0383(7) Uani 1 1 d . . .
H17 H 0.4489 0.7236 0.4134 0.046 Uiso 1 1 calc R A .
C18 C 0.5309(2) 0.5858(2) 0.36688(13) 0.0270(5) Uani 1 1 d . A .
C19 C 0.6485(2) 0.6046(2) 0.36371(13) 0.0271(5) Uani 1 1 d . . .
C20 C 0.6841(3) 0.6709(2) 0.31878(13) 0.0292(6) Uani 1 1 d . A .
C21 C 0.7942(3) 0.6863(2) 0.31695(16) 0.0369(7) Uani 1 1 d . . .
H21 H 0.8187 0.7309 0.2864 0.044 Uiso 1 1 calc R A .
C22 C 0.8693(3) 0.6383(3) 0.35856(19) 0.0436(8) Uani 1 1 d . A .
C23 C 0.8308(3) 0.5755(3) 0.40338(18) 0.0429(8) Uani 1 1 d . . .
H23 H 0.8808 0.5435 0.4326 0.052 Uiso 1 1 calc R A .
C24 C 0.7216(3) 0.5577(2) 0.40709(15) 0.0343(6) Uani 1 1 d . A .
C25 C 0.6043(3) 0.7254(3) 0.27390(15) 0.0379(7) Uani 1 1 d . . .
H25A H 0.6468 0.7585 0.2423 0.057 Uiso 1 1 calc R A .
H25B H 0.5411 0.7811 0.2944 0.057 Uiso 1 1 calc R . .
H25C H 0.5728 0.6721 0.2556 0.057 Uiso 1 1 calc R . .
C26 C 0.9895(4) 0.6538(4) 0.3548(3) 0.0664(13) Uani 1 1 d . . .
H26A H 1.0424 0.5881 0.3681 0.100 Uiso 1 1 calc R A .
H26B H 0.9896 0.7141 0.3810 0.100 Uiso 1 1 calc R . .
H26C H 1.0146 0.6695 0.3130 0.100 Uiso 1 1 calc R . .
C27 C 0.6823(4) 0.4907(3) 0.45756(16) 0.0436(8) Uani 1 1 d . . .
H27A H 0.6208 0.5369 0.4847 0.065 Uiso 1 1 calc R A .
H27B H 0.7474 0.4571 0.4802 0.065 Uiso 1 1 calc R . .
H27C H 0.6531 0.4346 0.4405 0.065 Uiso 1 1 calc R . .
C28 C 0.3803(2) 0.3685(2) 0.33215(15) 0.0309(6) Uani 1 1 d . . .
C29 C 0.4131(2) 0.2763(2) 0.36772(15) 0.0304(6) Uani 1 1 d . A .
C30 C 0.3795(3) 0.1843(2) 0.35497(16) 0.0346(7) Uani 1 1 d . . .
H30 H 0.4007 0.1226 0.3797 0.042 Uiso 1 1 calc R A .
C31 C 0.3159(3) 0.1800(3) 0.30721(18) 0.0397(7) Uani 1 1 d . A .
C32 C 0.2861(3) 0.2708(3) 0.27179(18) 0.0412(7) Uani 1 1 d . . .
H32 H 0.2440 0.2687 0.2384 0.049 Uiso 1 1 calc R A .
C33 C 0.3166(3) 0.3656(3) 0.28397(17) 0.0380(7) Uani 1 1 d . A .
C34 C 0.4843(3) 0.2744(2) 0.41931(15) 0.0347(6) Uani 1 1 d . . .
H34A H 0.4391 0.3234 0.4513 0.052 Uiso 1 1 calc R A .
H34B H 0.5538 0.2975 0.4049 0.052 Uiso 1 1 calc R . .
H34C H 0.5064 0.2011 0.4353 0.052 Uiso 1 1 calc R . .
C35 C 0.2789(4) 0.0791(3) 0.2949(2) 0.0504(9) Uani 1 1 d . . .
H35A H 0.3314 0.0165 0.3115 0.076 Uiso 1 1 calc R A .
H35B H 0.2812 0.0696 0.2511 0.076 Uiso 1 1 calc R . .
H35C H 0.2003 0.0860 0.3139 0.076 Uiso 1 1 calc R . .
C36 C 0.2784(3) 0.4626(3) 0.24402(19) 0.0472(9) Uani 1 1 d . . .
H36A H 0.3283 0.5112 0.2466 0.071 Uiso 1 1 calc R A .
H36B H 0.1985 0.5006 0.2576 0.071 Uiso 1 1 calc R . .
H36C H 0.2836 0.4386 0.2021 0.071 Uiso 1 1 calc R . .
N2 N 0.7450(2) 0.46828(18) 0.20150(10) 0.0256(4) Uani 1 1 d . A .
C37 C 0.6711(3) 0.5267(2) 0.16228(14) 0.0344(6) Uani 1 1 d . . .
C38 C 0.7295(3) 0.5870(3) 0.12541(15) 0.0391(7) Uani 1 1 d . A .
H38 H 0.6991 0.6342 0.0943 0.047 Uiso 1 1 calc R . .
C39 C 0.8427(3) 0.5660(2) 0.14223(14) 0.0353(7) Uani 1 1 d . . .
H39 H 0.9024 0.5962 0.1245 0.042 Uiso 1 1 calc R A .
C40 C 0.8505(3) 0.4937(2) 0.18900(13) 0.0280(6) Uani 1 1 d . A .
C41 C 0.5482(3) 0.5224(3) 0.16541(17) 0.0449(8) Uani 1 1 d . A .
H41A H 0.5080 0.5749 0.1373 0.067 Uiso 1 1 calc R . .
H41B H 0.5110 0.5395 0.2067 0.067 Uiso 1 1 calc R . .
H41C H 0.5450 0.4500 0.1543 0.067 Uiso 1 1 calc R . .
C42 C 0.9513(3) 0.4510(3) 0.22300(17) 0.0374(7) Uani 1 1 d . . .
H42A H 1.0131 0.4847 0.2083 0.056 Uiso 1 1 calc R A .
H42B H 0.9785 0.3728 0.2171 0.056 Uiso 1 1 calc R . .
H42C H 0.9289 0.4671 0.2661 0.056 Uiso 1 1 calc R . .
O1 O 0.7155(11) 0.2762(7) 0.1706(4) 0.0366(16) Uani 0.772(6) 1 d PDU A 1
Si1 Si 0.7117(3) 0.2151(2) 0.10851(16) 0.0420(6) Uani 0.772(6) 1 d PDU A 1
C43 C 0.8348(9) 0.2333(7) 0.0549(4) 0.056(2) Uani 0.772(6) 1 d PDU A 1
C44 C 0.8739(14) 0.3269(10) 0.0593(7) 0.063(3) Uani 0.772(6) 1 d PDU A 1
H44 H 0.8312 0.3830 0.0862 0.076 Uiso 0.772(6) 1 calc PR A 1
C45 C 0.974(2) 0.3392(14) 0.0252(11) 0.0704(18) Uani 0.772(6) 1 d PDU A 1
H45 H 0.9971 0.4037 0.0290 0.085 Uiso 0.772(6) 1 calc PR A 1
C46 C 1.0389(18) 0.2592(12) -0.0139(10) 0.0674(19) Uani 0.772(6) 1 d PDU A 1
H46 H 1.1082 0.2671 -0.0360 0.081 Uiso 0.772(6) 1 calc PR A 1
C47 C 1.0011(10) 0.1666(8) -0.0204(5) 0.089(3) Uani 0.772(6) 1 d PDU A 1
H47 H 1.0419 0.1129 -0.0491 0.107 Uiso 0.772(6) 1 calc PR A 1
C48 C 0.9034(9) 0.1527(8) 0.0153(4) 0.081(3) Uani 0.772(6) 1 d PDU A 1
H48 H 0.8827 0.0866 0.0127 0.098 Uiso 0.772(6) 1 calc PR A 1
C49 C 0.7345(6) 0.0681(4) 0.1239(2) 0.0466(12) Uani 0.772(6) 1 d PDU A 1
C50 C 0.8181(6) 0.0180(4) 0.1589(3) 0.0480(12) Uani 0.772(6) 1 d PDU A 1
H50 H 0.8623 0.0595 0.1755 0.058 Uiso 0.772(6) 1 calc PR A 1
C51 C 0.8413(6) -0.0924(4) 0.1715(3) 0.0555(14) Uani 0.772(6) 1 d PDU A 1
H51 H 0.9010 -0.1248 0.1958 0.067 Uiso 0.772(6) 1 calc PR A 1
C52 C 0.7778(9) -0.1530(6) 0.1489(5) 0.0628(19) Uani 0.772(6) 1 d PDU A 1
H52 H 0.7918 -0.2276 0.1580 0.075 Uiso 0.772(6) 1 calc PR A 1
C53 C 0.6939(7) -0.1058(5) 0.1128(3) 0.0691(17) Uani 0.772(6) 1 d PDU A 1
H53 H 0.6503 -0.1481 0.0966 0.083 Uiso 0.772(6) 1 calc PR A 1
C54 C 0.6718(7) 0.0043(5) 0.0998(3) 0.0608(15) Uani 0.772(6) 1 d PDU A 1
H54 H 0.6139 0.0360 0.0745 0.073 Uiso 0.772(6) 1 calc PR A 1
C55 C 0.5663(6) 0.2705(5) 0.0794(2) 0.0539(12) Uani 0.772(6) 1 d PDU A 1
H55 H 0.6398 0.2400 0.0927 0.065 Uiso 0.772(6) 1 calc PR A 1
C56 C 0.5541(7) 0.3336(5) 0.0277(2) 0.0636(14) Uani 0.772(6) 1 d PDU A 1
H56 H 0.6206 0.3468 0.0052 0.076 Uiso 0.772(6) 1 calc PR A 1
C57 C 0.4477(7) 0.3771(6) 0.0086(3) 0.0792(19) Uani 0.772(6) 1 d PDU A 1
H57 H 0.4417 0.4214 -0.0263 0.095 Uiso 0.772(6) 1 calc PR A 1
C58 C 0.3506(8) 0.3582(7) 0.0388(3) 0.085(2) Uani 0.772(6) 1 d PDU A 1
H58 H 0.2776 0.3868 0.0245 0.102 Uiso 0.772(6) 1 calc PR A 1
C59 C 0.3600(7) 0.2966(8) 0.0904(3) 0.086(2) Uani 0.772(6) 1 d PDU A 1
H59 H 0.2929 0.2835 0.1123 0.103 Uiso 0.772(6) 1 calc PR A 1
C60 C 0.4666(7) 0.2541(7) 0.1105(3) 0.0699(19) Uani 0.772(6) 1 d PDU A 1
H60 H 0.4717 0.2126 0.1464 0.084 Uiso 0.772(6) 1 calc PR A 1
O1A O 0.726(3) 0.263(3) 0.1747(12) 0.034(4) Uani 0.228(6) 1 d PDU A 2
Si1A Si 0.7444(10) 0.1896(8) 0.1148(5) 0.0416(17) Uani 0.228(6) 1 d PDU A 2
C43A C 0.856(2) 0.226(2) 0.0606(12) 0.043(7) Uani 0.228(6) 1 d PD A 2
C44A C 0.889(5) 0.322(3) 0.065(3) 0.063(3) Uani 0.228(6) 1 d PD A 2
H44A H 0.8482 0.3735 0.0953 0.076 Uiso 0.228(6) 1 calc PR A 2
C45A C 0.979(7) 0.344(5) 0.027(4) 0.0704(18) Uani 0.228(6) 1 d PD A 2
H45A H 0.9994 0.4097 0.0306 0.085 Uiso 0.228(6) 1 calc PR A 2
C46A C 1.039(6) 0.269(4) -0.017(3) 0.0674(19) Uani 0.228(6) 1 d PD A 2
H46A H 1.1005 0.2834 -0.0432 0.081 Uiso 0.228(6) 1 calc PR A 2
C47A C 1.0083(15) 0.1730(18) -0.0210(7) 0.029(4) Uani 0.228(6) 1 d PD A 2
H47A H 1.0532 0.1190 -0.0485 0.035 Uiso 0.228(6) 1 calc PR A 2
C48A C 0.9131(15) 0.1544(15) 0.0141(7) 0.026(4) Uani 0.228(6) 1 d PD A 2
H48A H 0.8867 0.0929 0.0064 0.031 Uiso 0.228(6) 1 calc PR A 2
C49A C 0.7851(17) 0.0444(11) 0.1351(8) 0.0466(12) Uani 0.228(6) 1 d PDU A 2
C50A C 0.8802(19) 0.0036(11) 0.1666(7) 0.053(3) Uani 0.228(6) 1 d PDU A 2
H50A H 0.9238 0.0508 0.1774 0.064 Uiso 0.228(6) 1 calc PR A 2
C51A C 0.914(2) -0.1058(11) 0.1829(7) 0.060(4) Uani 0.228(6) 1 d PDU A 2
H51A H 0.9799 -0.1320 0.2038 0.071 Uiso 0.228(6) 1 calc PR A 2
C52A C 0.850(2) -0.1738(13) 0.1684(8) 0.060(4) Uani 0.228(6) 1 d PDU A 2
H52A H 0.8706 -0.2470 0.1805 0.072 Uiso 0.228(6) 1 calc PR A 2
C53A C 0.757(3) -0.1369(16) 0.1367(17) 0.054(4) Uani 0.228(6) 1 d PDU A 2
H53A H 0.7161 -0.1855 0.1250 0.065 Uiso 0.228(6) 1 calc PR A 2
C54A C 0.7223(17) -0.0280(12) 0.1212(8) 0.050(3) Uani 0.228(6) 1 d PDU A 2
H54A H 0.6551 -0.0029 0.1010 0.060 Uiso 0.228(6) 1 calc PR A 2
C55A C 0.6024(14) 0.2228(15) 0.0792(6) 0.050(3) Uani 0.228(6) 1 d PDU A 2
H55A H 0.6727 0.2121 0.0967 0.060 Uiso 0.228(6) 1 calc PR A 2
C56A C 0.5960(15) 0.2547(16) 0.0194(6) 0.061(4) Uani 0.228(6) 1 d PDU A 2
H56A H 0.6627 0.2644 -0.0045 0.074 Uiso 0.228(6) 1 calc PR A 2
C57A C 0.4932(15) 0.2723(19) -0.0056(7) 0.077(5) Uani 0.228(6) 1 d PDU A 2
H57A H 0.4893 0.2932 -0.0467 0.092 Uiso 0.228(6) 1 calc PR A 2
C58A C 0.3966(17) 0.260(2) 0.0293(7) 0.073(5) Uani 0.228(6) 1 d PDU A 2
H58A H 0.3252 0.2737 0.0124 0.088 Uiso 0.228(6) 1 calc PR A 2
C59A C 0.4024(16) 0.2265(17) 0.0881(7) 0.057(4) Uani 0.228(6) 1 d PDU A 2
H59A H 0.3352 0.2174 0.1118 0.069 Uiso 0.228(6) 1 calc PR A 2
C60A C 0.5047(14) 0.2066(16) 0.1130(7) 0.049(3) Uani 0.228(6) 1 d PDU A 2
H60A H 0.5088 0.1817 0.1534 0.059 Uiso 0.228(6) 1 calc PR A 2
N3 N 0.6329(2) 0.20034(19) 0.27124(10) 0.0274(5) Uani 1 1 d . A .
C61 C 0.6180(3) 0.1165(2) 0.27471(13) 0.0311(6) Uani 1 1 d . . .
C62 C 0.6039(3) 0.0074(2) 0.27813(15) 0.0395(8) Uani 1 1 d . A .
H62A H 0.5754 -0.0096 0.2409 0.059 Uiso 1 1 calc R . .
H62B H 0.5485 0.0018 0.3129 0.059 Uiso 1 1 calc R . .
H62C H 0.6783 -0.0435 0.2829 0.059 Uiso 1 1 calc R . .
N4 N 0.4957(3) -0.0673(3) 0.42319(18) 0.0542(9) Uani 1 1 d D . .
C63 C 0.5844(3) -0.0946(3) 0.43824(16) 0.0366(7) Uani 1 1 d D . .
C64 C 0.6990(3) -0.1306(3) 0.45694(18) 0.0435(8) Uani 1 1 d D . .
H64A H 0.7436 -0.0791 0.4432 0.065 Uiso 1 1 calc R . .
H64B H 0.7372 -0.2015 0.4391 0.065 Uiso 1 1 calc R . .
H64C H 0.6939 -0.1356 0.5011 0.065 Uiso 1 1 calc R . .
N40 N 0.1169(16) 0.7407(12) 0.2068(6) 0.149(6) Uani 0.528(9) 1 d PDU B 1
C630 C 0.1448(15) 0.6952(12) 0.1601(7) 0.109(5) Uani 0.528(9) 1 d PDU B 1
C640 C 0.189(2) 0.6312(17) 0.1076(8) 0.123(7) Uani 0.528(9) 1 d PDU B 1
H64D H 0.2732 0.6097 0.1047 0.184 Uiso 0.528(9) 1 calc PR B 1
H64E H 0.1643 0.6728 0.0717 0.184 Uiso 0.528(9) 1 calc PR B 1
H64F H 0.1595 0.5667 0.1099 0.184 Uiso 0.528(9) 1 calc PR B 1
C66C C 0.2915(15) 0.7724(11) 0.2662(8) 0.127(5) Uani 0.472(9) 1 d PDU B 2
H66A H 0.2136 0.7845 0.2872 0.191 Uiso 0.472(9) 1 calc PR B 2
H66B H 0.3282 0.8263 0.2795 0.191 Uiso 0.472(9) 1 calc PR B 2
H66C H 0.3371 0.7002 0.2756 0.191 Uiso 0.472(9) 1 calc PR B 2
C65C C 0.286(2) 0.7804(16) 0.2082(9) 0.157(6) Uani 0.472(9) 1 d PDU B 2
H65A H 0.3656 0.7626 0.1879 0.189 Uiso 0.472(9) 1 calc PR B 2
H65B H 0.2498 0.8566 0.1991 0.189 Uiso 0.472(9) 1 calc PR B 2
O6C O 0.2262(14) 0.7171(13) 0.1827(6) 0.156(5) Uani 0.472(9) 1 d PDU B 2
C67C C 0.259(2) 0.6738(19) 0.1254(9) 0.169(6) Uani 0.472(9) 1 d PDU B 2
H67A H 0.2558 0.7348 0.0971 0.203 Uiso 0.472(9) 1 calc PR B 2
H67B H 0.3409 0.6333 0.1241 0.203 Uiso 0.472(9) 1 calc PR B 2
C68C C 0.204(2) 0.610(2) 0.1032(12) 0.167(8) Uani 0.472(9) 1 d PDU B 2
H68A H 0.1742 0.5694 0.1361 0.251 Uiso 0.472(9) 1 calc PR B 2
H68B H 0.2569 0.5601 0.0741 0.251 Uiso 0.472(9) 1 calc PR B 2
H68C H 0.1395 0.6535 0.0829 0.251 Uiso 0.472(9) 1 calc PR B 2
C66 C 0.4325(11) -0.1004(17) 0.0981(12) 0.164(8) Uani 0.484(11) 1 d PDU C 1
H66D H 0.4583 -0.0433 0.1163 0.245 Uiso 0.484(11) 1 calc PR C 1
H66E H 0.4580 -0.1048 0.0546 0.245 Uiso 0.484(11) 1 calc PR C 1
H66F H 0.4655 -0.1694 0.1170 0.245 Uiso 0.484(11) 1 calc PR C 1
C65 C 0.3181(11) -0.0784(14) 0.1065(9) 0.121(5) Uani 0.484(11) 1 d PDU C 1
H65C H 0.2972 -0.1405 0.1274 0.145 Uiso 0.484(11) 1 calc PR C 1
H65D H 0.2896 -0.0737 0.0662 0.145 Uiso 0.484(11) 1 calc PR C 1
O6 O 0.2579(10) 0.0148(11) 0.1389(6) 0.097(4) Uani 0.484(11) 1 d PDU C 1
C67 C 0.1541(13) 0.0765(15) 0.1190(9) 0.083(5) Uani 0.484(11) 1 d PDU C 1
H67C H 0.1726 0.1157 0.0821 0.100 Uiso 0.484(11) 1 calc PR C 1
H67D H 0.1086 0.0271 0.1081 0.100 Uiso 0.484(11) 1 calc PR C 1
C68 C 0.0883(18) 0.1486(15) 0.1605(9) 0.061(4) Uani 0.484(11) 1 d PDU C 1
H68D H 0.0690 0.1106 0.1972 0.092 Uiso 0.484(11) 1 calc PR C 1
H68E H 0.0173 0.1874 0.1439 0.092 Uiso 0.484(11) 1 calc PR C 1
H68F H 0.1312 0.2000 0.1703 0.092 Uiso 0.484(11) 1 calc PR C 1
C66A C 0.375(2) 0.022(2) 0.0363(11) 0.128(8) Uani 0.304(11) 1 d PDU D 2
H66G H 0.4068 0.0675 0.0608 0.192 Uiso 0.304(11) 1 calc PR D 2
H66H H 0.3223 0.0685 0.0100 0.192 Uiso 0.304(11) 1 calc PR D 2
H66I H 0.4372 -0.0270 0.0114 0.192 Uiso 0.304(11) 1 calc PR D 2
C65A C 0.3169(19) -0.0335(18) 0.0722(11) 0.102(6) Uani 0.304(11) 1 d PDU D 2
H65E H 0.3733 -0.0971 0.0864 0.122 Uiso 0.304(11) 1 calc PR D 2
H65F H 0.2667 -0.0606 0.0475 0.122 Uiso 0.304(11) 1 calc PR D 2
O6A O 0.2480(13) 0.0188(16) 0.1232(9) 0.082(5) Uani 0.304(11) 1 d PDU D 2
C67A C 0.1343(15) 0.0718(19) 0.1124(12) 0.071(5) Uani 0.304(11) 1 d PDU D 2
H67E H 0.1369 0.1062 0.0722 0.085 Uiso 0.304(11) 1 calc PR D 2
H67F H 0.0903 0.0169 0.1106 0.085 Uiso 0.304(11) 1 calc PR D 2
C68A C 0.077(3) 0.147(3) 0.1533(16) 0.074(7) Uani 0.304(11) 1 d PDU D 2
H68G H 0.0889 0.1195 0.1941 0.111 Uiso 0.304(11) 1 calc PR D 2
H68H H -0.0059 0.1648 0.1485 0.111 Uiso 0.304(11) 1 calc PR D 2
H68I H 0.1047 0.2120 0.1471 0.111 Uiso 0.304(11) 1 calc PR D 2
C66B C 0.415(3) -0.159(3) 0.1586(18) 0.131(12) Uani 0.212(7) 1 d PDU E 3
H66J H 0.4087 -0.1019 0.1285 0.197 Uiso 0.212(7) 1 calc PR E 3
H66K H 0.4520 -0.2289 0.1389 0.197 Uiso 0.212(7) 1 calc PR E 3
H66L H 0.4616 -0.1465 0.1897 0.197 Uiso 0.212(7) 1 calc PR E 3
C65B C 0.312(3) -0.160(2) 0.1837(18) 0.156(11) Uani 0.212(7) 1 d PDU E 3
H65G H 0.3176 -0.1805 0.2267 0.187 Uiso 0.212(7) 1 calc PR E 3
H65H H 0.2869 -0.2171 0.1638 0.187 Uiso 0.212(7) 1 calc PR E 3
O6B O 0.227(3) -0.063(2) 0.1812(12) 0.161(11) Uani 0.212(7) 1 d PDU E 3
C67B C 0.181(4) -0.030(3) 0.1267(16) 0.170(11) Uani 0.212(7) 1 d PDU E 3
H67G H 0.2166 -0.0875 0.0962 0.204 Uiso 0.212(7) 1 calc PR E 3
H67H H 0.0973 -0.0270 0.1327 0.204 Uiso 0.212(7) 1 calc PR E 3
C68B C 0.192(4) 0.062(3) 0.1036(16) 0.157(14) Uani 0.212(7) 1 d PDU E 3
H68J H 0.1154 0.1098 0.0996 0.236 Uiso 0.212(7) 1 calc PR E 3
H68K H 0.2362 0.0493 0.0636 0.236 Uiso 0.212(7) 1 calc PR E 3
H68L H 0.2323 0.0954 0.1302 0.236 Uiso 0.212(7) 1 calc PR E 3

loop_
_atom_site_aniso_label
_atom_site_aniso_U_11
_atom_site_aniso_U_22
_atom_site_aniso_U_33
_atom_site_aniso_U_23
_atom_site_aniso_U_13
_atom_site_aniso_U_12
W1 0.02900(5) 0.01749(4) 0.02005(5) -0.00212(3) 0.00487(3) -0.01105(4)
C1 0.0262(12) 0.0176(10) 0.0297(13) 0.0002(9) 0.0057(10) -0.0070(9)
C2 0.0231(12) 0.0238(12) 0.0314(13) 0.0050(10) 0.0013(10) -0.0055(10)
C3 0.0241(12) 0.0272(13) 0.0388(15) 0.0070(11) 0.0015(11) -0.0093(10)
C4 0.0236(13) 0.0335(14) 0.0393(16) 0.0124(12) -0.0014(11) -0.0109(11)
C5 0.0216(12) 0.0327(14) 0.0383(15) 0.0104(12) -0.0012(11) -0.0071(11)
C6 0.0212(12) 0.0299(13) 0.0394(15) 0.0079(11) -0.0005(11) -0.0049(10)
C7 0.0265(14) 0.0385(16) 0.0402(16) 0.0074(13) -0.0031(12) -0.0106(12)
C8 0.0301(15) 0.0402(17) 0.0461(18) 0.0045(14) -0.0027(13) -0.0144(13)
C9 0.0360(16) 0.0330(15) 0.0523(19) 0.0206(14) -0.0180(14) -0.0172(13)
C10 0.061(3) 0.0267(16) 0.086(3) -0.0007(18) -0.014(2) -0.0095(16)
O2 0.0502(15) 0.0394(13) 0.080(2) 0.0175(13) -0.0148(14) -0.0275(12)
O3 0.0377(12) 0.0248(10) 0.0634(16) 0.0024(10) -0.0057(11) -0.0108(9)
C11 0.0241(13) 0.0310(14) 0.0404(16) 0.0083(12) 0.0003(11) -0.0065(11)
C12 0.0323(15) 0.0365(16) 0.0417(17) 0.0134(13) 0.0018(13) -0.0110(13)
O4 0.0374(12) 0.0561(15) 0.0453(14) 0.0205(12) -0.0106(10) -0.0214(11)
O5 0.0272(10) 0.0348(11) 0.0393(12) 0.0133(9) -0.0004(9) -0.0101(9)
N1 0.0242(10) 0.0175(9) 0.0241(10) 0.0005(7) 0.0006(8) -0.0098(8)
C13 0.0250(12) 0.0177(10) 0.0277(12) 0.0018(9) 0.0031(10) -0.0062(9)
C14 0.0259(13) 0.0201(11) 0.0408(15) 0.0044(11) 0.0037(11) -0.0070(10)
C15 0.0267(14) 0.0245(13) 0.065(2) 0.0036(14) 0.0135(14) -0.0056(11)
C16 0.0381(17) 0.0219(13) 0.069(2) -0.0026(14) 0.0227(16) -0.0039(12)
C17 0.0429(17) 0.0200(12) 0.0476(18) -0.0059(12) 0.0161(14) -0.0082(12)
C18 0.0307(13) 0.0196(11) 0.0293(13) -0.0014(9) 0.0075(10) -0.0082(10)
C19 0.0303(13) 0.0182(11) 0.0316(13) -0.0071(10) 0.0051(11) -0.0068(10)
C20 0.0348(14) 0.0216(12) 0.0327(14) -0.0070(10) 0.0058(11) -0.0132(11)
C21 0.0388(16) 0.0262(13) 0.0475(18) -0.0092(12) 0.0094(14) -0.0166(12)
C22 0.0358(17) 0.0305(15) 0.067(2) -0.0156(15) -0.0040(16) -0.0117(13)
C23 0.0475(19) 0.0284(15) 0.055(2) -0.0093(14) -0.0162(16) -0.0082(14)
C24 0.0459(18) 0.0208(12) 0.0355(15) -0.0074(11) -0.0031(13) -0.0073(12)
C25 0.0488(19) 0.0327(15) 0.0378(16) 0.0040(12) -0.0009(14) -0.0228(14)
C26 0.040(2) 0.052(2) 0.112(4) -0.015(3) -0.010(2) -0.0194(19)
C27 0.064(2) 0.0308(15) 0.0341(16) -0.0030(13) -0.0056(15) -0.0083(15)
C28 0.0237(12) 0.0229(12) 0.0464(17) 0.0023(11) 0.0049(11) -0.0102(10)
C29 0.0231(12) 0.0241(12) 0.0427(16) 0.0031(11) 0.0074(11) -0.0084(10)
C30 0.0291(14) 0.0240(13) 0.0499(18) 0.0053(12) 0.0077(13) -0.0104(11)
C31 0.0329(15) 0.0315(15) 0.058(2) 0.0027(14) 0.0055(14) -0.0180(13)
C32 0.0371(17) 0.0410(17) 0.052(2) 0.0051(15) -0.0045(15) -0.0222(14)
C33 0.0304(15) 0.0327(15) 0.053(2) 0.0090(14) 0.0017(13) -0.0153(12)
C34 0.0325(15) 0.0256(13) 0.0443(17) 0.0045(12) 0.0024(13) -0.0074(11)
C35 0.051(2) 0.0381(18) 0.070(3) 0.0014(17) -0.0014(19) -0.0280(17)
C36 0.045(2) 0.0431(19) 0.059(2) 0.0148(17) -0.0118(17) -0.0211(16)
N2 0.0346(12) 0.0206(10) 0.0232(10) 0.0003(8) 0.0022(9) -0.0125(9)
C37 0.0498(18) 0.0296(14) 0.0292(14) 0.0048(11) -0.0057(13) -0.0200(13)
C38 0.063(2) 0.0303(15) 0.0298(15) 0.0084(12) -0.0059(14) -0.0219(15)
C39 0.0510(19) 0.0251(13) 0.0333(15) -0.0006(11) 0.0077(13) -0.0209(13)
C40 0.0364(14) 0.0201(11) 0.0288(13) -0.0029(10) 0.0076(11) -0.0140(11)
C41 0.053(2) 0.0461(19) 0.0448(19) 0.0135(15) -0.0179(16) -0.0245(17)
C42 0.0316(15) 0.0310(15) 0.0515(19) 0.0053(13) 0.0036(13) -0.0152(12)
O1 0.065(4) 0.026(2) 0.024(2) -0.0033(17) 0.008(2) -0.027(2)
Si1 0.0829(17) 0.0296(10) 0.0216(9) -0.0048(7) 0.0090(9) -0.0343(10)
C43 0.109(5) 0.037(3) 0.029(4) -0.009(2) 0.024(4) -0.043(3)
C44 0.113(6) 0.045(2) 0.040(4) -0.017(2) 0.036(4) -0.049(3)
C45 0.115(4) 0.045(2) 0.055(3) -0.0138(19) 0.042(3) -0.047(2)
C46 0.108(4) 0.043(4) 0.050(3) -0.004(3) 0.038(3) -0.036(3)
C47 0.158(7) 0.045(4) 0.065(5) -0.016(3) 0.060(5) -0.053(4)
C48 0.153(7) 0.048(4) 0.048(5) -0.021(3) 0.053(4) -0.058(4)
C49 0.082(4) 0.0295(18) 0.032(2) -0.0084(14) 0.022(2) -0.031(2)
C50 0.075(4) 0.0264(19) 0.041(3) -0.0098(17) 0.026(2) -0.023(2)
C51 0.083(4) 0.030(2) 0.046(3) -0.0062(18) 0.029(2) -0.016(2)
C52 0.102(6) 0.030(3) 0.054(6) -0.011(2) 0.045(3) -0.033(3)
C53 0.113(5) 0.041(3) 0.064(4) -0.017(2) 0.024(3) -0.051(3)
C54 0.100(5) 0.041(2) 0.052(3) -0.012(2) 0.015(3) -0.044(3)
C55 0.095(3) 0.047(3) 0.030(2) -0.003(2) -0.005(2) -0.037(3)
C56 0.108(4) 0.058(3) 0.033(2) 0.002(2) -0.005(2) -0.037(3)
C57 0.121(5) 0.082(5) 0.041(3) 0.008(3) -0.018(3) -0.035(4)
C58 0.110(4) 0.108(6) 0.047(3) -0.002(3) -0.023(3) -0.038(5)
C59 0.098(4) 0.123(7) 0.054(4) 0.009(4) -0.019(3) -0.058(5)
C60 0.093(4) 0.091(6) 0.043(3) 0.011(3) -0.012(3) -0.054(4)
O1A 0.062(11) 0.027(6) 0.018(6) -0.002(5) 0.011(6) -0.027(7)
Si1A 0.081(5) 0.038(4) 0.016(2) -0.002(3) 0.009(3) -0.039(3)
C43A 0.069(13) 0.058(16) 0.015(8) -0.009(8) 0.012(8) -0.049(12)
C44A 0.113(6) 0.045(2) 0.040(4) -0.017(2) 0.036(4) -0.049(3)
C45A 0.115(4) 0.045(2) 0.055(3) -0.0138(19) 0.042(3) -0.047(2)
C46A 0.108(4) 0.043(4) 0.050(3) -0.004(3) 0.038(3) -0.036(3)
C47A 0.039(8) 0.030(9) 0.006(6) 0.001(5) 0.003(5) 0.009(7)
C48A 0.053(9) 0.018(7) 0.011(7) 0.006(6) -0.016(7) -0.012(6)
C49A 0.082(4) 0.0295(18) 0.032(2) -0.0084(14) 0.022(2) -0.031(2)
C50A 0.101(10) 0.034(5) 0.028(7) -0.009(5) 0.009(7) -0.026(6)
C51A 0.111(12) 0.032(5) 0.036(7) -0.012(5) 0.006(7) -0.024(6)
C52A 0.110(12) 0.034(6) 0.035(7) -0.013(5) 0.019(7) -0.028(6)
C53A 0.097(12) 0.033(6) 0.035(10) -0.013(7) 0.027(7) -0.035(8)
C54A 0.083(9) 0.036(5) 0.035(7) -0.008(5) 0.027(6) -0.035(6)
C55A 0.086(6) 0.055(8) 0.021(5) 0.000(6) 0.000(5) -0.045(6)
C56A 0.078(8) 0.082(11) 0.033(6) 0.016(7) -0.001(5) -0.041(9)
C57A 0.081(9) 0.113(14) 0.041(7) 0.021(9) -0.008(5) -0.036(11)
C58A 0.078(8) 0.111(14) 0.042(7) 0.008(9) -0.011(6) -0.043(10)
C59A 0.084(7) 0.066(10) 0.035(6) -0.006(7) -0.001(6) -0.046(9)
C60A 0.080(7) 0.055(9) 0.019(5) -0.008(6) 0.005(5) -0.035(8)
N3 0.0354(12) 0.0252(11) 0.0234(10) -0.0027(8) 0.0073(9) -0.0151(9)
C61 0.0413(16) 0.0293(13) 0.0245(13) -0.0048(10) 0.0101(11) -0.0176(12)
C62 0.056(2) 0.0273(14) 0.0391(16) -0.0074(12) 0.0151(14) -0.0248(14)
N4 0.0375(16) 0.0493(19) 0.074(2) 0.0202(17) -0.0067(16) -0.0099(14)
C63 0.0366(16) 0.0277(14) 0.0436(17) 0.0048(12) 0.0038(13) -0.0088(12)
C64 0.0368(17) 0.0418(18) 0.050(2) 0.0036(15) -0.0036(15) -0.0079(14)
N40 0.179(13) 0.127(10) 0.106(9) 0.012(7) 0.038(9) 0.001(10)
C630 0.104(10) 0.100(9) 0.114(9) 0.007(7) 0.020(8) -0.025(8)
C640 0.140(14) 0.128(12) 0.082(9) 0.033(7) 0.031(9) -0.023(11)
C66C 0.117(11) 0.056(7) 0.200(12) 0.041(9) -0.030(11) -0.006(7)
C65C 0.136(10) 0.143(11) 0.195(12) 0.063(10) -0.027(10) -0.042(8)
O6C 0.110(9) 0.203(11) 0.170(10) 0.080(9) -0.025(8) -0.068(7)
C67C 0.135(11) 0.221(13) 0.170(11) 0.070(10) -0.025(10) -0.082(9)
C68C 0.119(13) 0.248(18) 0.162(14) 0.114(11) -0.101(11) -0.070(12)
C66 0.071(6) 0.167(14) 0.237(18) -0.101(13) -0.002(11) 0.000(9)
C65 0.068(6) 0.132(9) 0.137(10) -0.055(7) -0.020(7) 0.027(6)
O6 0.062(5) 0.114(7) 0.099(7) -0.036(6) -0.037(4) 0.021(5)
C67 0.058(6) 0.094(8) 0.085(8) 0.006(6) -0.023(6) 0.010(6)
C68 0.058(7) 0.043(6) 0.083(9) 0.012(5) -0.019(6) -0.009(5)
C66A 0.131(16) 0.143(17) 0.116(15) -0.053(12) 0.040(11) -0.064(13)
C65A 0.088(9) 0.120(12) 0.101(11) -0.056(9) 0.026(8) -0.044(9)
O6A 0.062(7) 0.108(10) 0.094(9) -0.061(8) 0.006(6) -0.053(7)
C67A 0.065(8) 0.097(10) 0.071(9) -0.043(8) 0.007(7) -0.059(8)
C68A 0.070(11) 0.083(14) 0.079(14) -0.028(11) 0.012(11) -0.046(9)
C66B 0.18(2) 0.088(18) 0.10(2) -0.035(15) -0.046(17) 0.024(16)
C65B 0.20(2) 0.126(16) 0.109(16) -0.040(14) -0.018(15) 0.024(15)
O6B 0.20(2) 0.131(15) 0.114(15) -0.035(13) -0.010(15) 0.028(15)
C67B 0.20(2) 0.137(16) 0.122(16) -0.032(14) -0.012(16) 0.040(16)
C68B 0.19(3) 0.096(16) 0.117(19) -0.052(14) -0.01(2) 0.084(17)

loop_
_atom_type_symbol
_atom_type_description
_atom_type_scat_dispersion_real
_atom_type_scat_dispersion_imag
_atom_type_scat_source
C C 0.0033 0.0016 'International Tables Vol C Tables 4.2.6.8 and 6.1.1.4'
H H 0.0000 0.0000 'International Tables Vol C Tables 4.2.6.8 and 6.1.1.4'
N N 0.0061 0.0033 'International Tables Vol C Tables 4.2.6.8 and 6.1.1.4'
O O 0.0106 0.0060 'International Tables Vol C Tables 4.2.6.8 and 6.1.1.4'
Si Si 0.0817 0.0704 'International Tables Vol C Tables 4.2.6.8 and 6.1.1.4'
W W -0.8490 6.8722 'International Tables Vol C Tables 4.2.6.8 and 6.1.1.4'

loop_
_geom_angle_atom_site_label_1
_geom_angle_atom_site_label_2
_geom_angle_atom_site_label_3
_geom_angle
N1 W1 C1 101.00(11)
N1 W1 O1A 152.1(12)
C1 W1 O1A 104.8(11)
N1 W1 O1 147.7(4)
C1 W1 O1 110.3(3)
O1A W1 O1 6.2(14)
N1 W1 N2 97.39(9)
C1 W1 N2 102.03(10)
O1A W1 N2 87.7(12)
O1 W1 N2 84.0(4)
N1 W1 N3 93.70(9)
C1 W1 N3 90.81(10)
O1A W1 N3 75.5(12)
O1 W1 N3 78.5(4)
N2 W1 N3 161.05(9)
C2 C1 W1 133.41(19)
C1 C2 C3 116.8(2)
C1 C2 C4 115.1(2)
C3 C2 C4 104.2(2)
C6 C3 C2 103.2(2)
C9 C4 C5 113.1(3)
C9 C4 C2 114.0(3)
C5 C4 C2 101.3(2)
C6 C5 C11 125.8(3)
C6 C5 C4 112.2(3)
C11 C5 C4 122.0(3)
C5 C6 C7 127.3(3)
C5 C6 C3 110.4(3)
C7 C6 C3 122.2(3)
C8 C7 C6 123.2(3)
O2 C9 O3 122.9(4)
O2 C9 C4 125.2(3)
O3 C9 C4 111.9(3)
C9 O3 C10 115.8(3)
O4 C11 O5 123.2(3)
O4 C11 C5 126.6(3)
O5 C11 C5 110.2(3)
C11 O5 C12 115.1(3)
C13 N1 W1 165.2(2)
N1 C13 C14 121.0(2)
N1 C13 C18 119.2(2)
C14 C13 C18 119.8(2)
C15 C14 C13 118.6(3)
C15 C14 C28 118.2(3)
C13 C14 C28 123.1(2)
C16 C15 C14 121.6(3)
C17 C16 C15 119.5(3)
C16 C17 C18 121.1(3)
C17 C18 C13 119.2(3)
C17 C18 C19 119.5(3)
C13 C18 C19 121.4(2)
C24 C19 C20 120.3(3)
C24 C19 C18 119.3(3)
C20 C19 C18 120.4(3)
C21 C20 C19 118.9(3)
C21 C20 C25 120.5(3)
C19 C20 C25 120.6(3)
C22 C21 C20 121.7(3)
C23 C22 C21 118.1(3)
C23 C22 C26 121.0(4)
C21 C22 C26 120.9(4)
C22 C23 C24 122.3(3)
C23 C24 C19 118.6(3)
C23 C24 C27 120.5(3)
C19 C24 C27 120.9(3)
C33 C28 C29 119.5(3)
C33 C28 C14 120.8(3)
C29 C28 C14 119.3(3)
C30 C29 C28 119.4(3)
C30 C29 C34 119.0(3)
C28 C29 C34 121.6(3)
C31 C30 C29 121.9(3)
C32 C31 C30 118.1(3)
C32 C31 C35 121.1(4)
C30 C31 C35 120.8(3)
C31 C32 C33 121.6(3)
C28 C33 C32 119.5(3)
C28 C33 C36 122.0(3)
C32 C33 C36 118.5(3)
C37 N2 C40 107.6(2)
C37 N2 W1 118.56(19)
C40 N2 W1 132.1(2)
C38 C37 N2 108.7(3)
C38 C37 C41 129.6(3)
N2 C37 C41 121.6(3)
C37 C38 C39 107.6(3)
C40 C39 C38 107.4(3)
C39 C40 N2 108.7(3)
C39 C40 C42 127.0(3)
N2 C40 C42 124.2(2)
Si1 O1 W1 170.8(8)
O1 Si1 C43 107.2(5)
O1 Si1 C49 108.8(4)
C43 Si1 C49 108.0(3)
O1 Si1 C55 109.5(4)
C43 Si1 C55 113.4(4)
C49 Si1 C55 109.7(3)
C48 C43 C44 116.2(6)
C48 C43 Si1 124.1(5)
C44 C43 Si1 119.1(5)
C45 C44 C43 121.6(6)
C46 C45 C44 121.1(6)
C45 C46 C47 118.7(7)
C46 C47 C48 120.1(7)
C47 C48 C43 122.2(7)
C50 C49 C54 117.2(5)
C50 C49 Si1 119.3(3)
C54 C49 Si1 123.5(5)
C49 C50 C51 122.5(5)
C52 C51 C50 119.6(7)
C51 C52 C53 119.6(6)
C52 C53 C54 120.5(6)
C49 C54 C53 120.6(7)
C60 C55 C56 117.0(7)
C60 C55 Si1 121.1(5)
C56 C55 Si1 121.8(5)
C57 C56 C55 121.1(6)
C58 C57 C56 121.3(6)
C57 C58 C59 118.8(8)
C58 C59 C60 120.2(7)
C59 C60 C55 121.5(6)
Si1A O1A W1 175(3)
O1A Si1A C43A 108.4(14)
O1A Si1A C49A 110.0(14)
C43A Si1A C49A 111.9(11)
O1A Si1A C55A 108.1(14)
C43A Si1A C55A 108.6(11)
C49A Si1A C55A 109.8(8)
C48A C43A C44A 118.0(15)
C48A C43A Si1A 119.7(13)
C44A C43A Si1A 122.3(16)
C45A C44A C43A 121.2(18)
C46A C45A C44A 120.0(19)
C47A C46A C45A 119(2)
C46A C47A C48A 121.2(16)
C47A C48A C43A 120.0(13)
C50A C49A C54A 116.9(13)
C50A C49A Si1A 120.1(10)
C54A C49A Si1A 123.0(12)
C49A C50A C51A 121.9(14)
C52A C51A C50A 119.3(16)
C53A C52A C51A 120.3(16)
C52A C53A C54A 120.7(17)
C53A C54A C49A 120.8(16)
C60A C55A C56A 119.1(13)
C60A C55A Si1A 118.7(10)
C56A C55A Si1A 122.0(11)
C57A C56A C55A 120.2(13)
C58A C57A C56A 119.7(14)
C59A C58A C57A 120.4(16)
C60A C59A C58A 120.3(14)
C59A C60A C55A 120.1(13)
C61 N3 W1 166.3(2)
N3 C61 C62 177.7(3)
N4 C63 C64 179.3(5)
N40 C630 C640 173(2)
C66C C65C O6C 117.1(15)
C67C O6C C65C 122.3(16)
C68C C67C O6C 121.1(16)
C66 C65 O6 118.4(12)
C65 O6 C67 118.5(11)
C68 C67 O6 114.1(11)
C66A C65A O6A 118.0(15)
C65A O6A C67A 114.1(16)
C68A C67A O6A 115.7(15)
C66B C65B O6B 116(2)
C67B O6B C65B 120(2)
C68B C67B O6B 118(2)

loop_
_geom_bond_atom_site_label_1
_geom_bond_atom_site_label_2
_geom_bond_distance
W1 N1 1.769(2)
W1 C1 1.895(3)
W1 O1A 1.930(17)
W1 O1 1.942(6)
W1 N2 2.088(2)
W1 N3 2.189(2)
C1 C2 1.496(4)
C2 C3 1.538(4)
C2 C4 1.567(4)
C3 C6 1.506(4)
C4 C9 1.504(5)
C4 C5 1.519(4)
C5 C6 1.351(4)
C5 C11 1.480(4)
C6 C7 1.446(4)
C7 C8 1.335(4)
C9 O2 1.208(4)
C9 O3 1.345(4)
C10 O3 1.449(4)
C11 O4 1.201(4)
C11 O5 1.344(4)
C12 O5 1.448(4)
N1 C13 1.388(3)
C13 C14 1.410(4)
C13 C18 1.416(4)
C14 C15 1.396(4)
C14 C28 1.496(4)
C15 C16 1.385(5)
C16 C17 1.383(5)
C17 C18 1.393(4)
C18 C19 1.496(4)
C19 C24 1.399(4)
C19 C20 1.402(4)
C20 C21 1.390(4)
C20 C25 1.498(5)
C21 C22 1.389(5)
C22 C23 1.384(6)
C22 C26 1.510(5)
C23 C24 1.389(5)
C24 C27 1.510(5)
C28 C33 1.392(5)
C28 C29 1.404(4)
C29 C30 1.390(4)
C29 C34 1.504(5)
C30 C31 1.388(5)
C31 C32 1.384(5)
C31 C35 1.516(5)
C32 C33 1.401(5)
C33 C36 1.516(5)
N2 C37 1.384(4)
N2 C40 1.393(4)
C37 C38 1.376(4)
C37 C41 1.494(5)
C38 C39 1.414(5)
C39 C40 1.373(4)
C40 C42 1.481(5)
O1 Si1 1.616(5)
Si1 C43 1.862(6)
Si1 C49 1.866(5)
Si1 C55 1.896(7)
C43 C48 1.405(8)
C43 C44 1.410(6)
C44 C45 1.395(7)
C45 C46 1.382(7)
C46 C47 1.396(8)
C47 C48 1.397(9)
C49 C50 1.363(8)
C49 C54 1.400(7)
C50 C51 1.401(6)
C51 C52 1.364(8)
C52 C53 1.370(9)
C53 C54 1.401(7)
C55 C60 1.384(8)
C55 C56 1.392(7)
C56 C57 1.371(9)
C57 C58 1.362(9)
C58 C59 1.378(9)
C59 C60 1.381(10)
O1A Si1A 1.616(14)
Si1A C43A 1.853(13)
Si1A C49A 1.862(13)
Si1A C55A 1.912(14)
C43A C48A 1.397(13)
C43A C44A 1.399(14)
C44A C45A 1.395(14)
C45A C46A 1.385(14)
C46A C47A 1.385(14)
C47A C48A 1.388(13)
C49A C50A 1.391(14)
C49A C54A 1.403(13)
C50A C51A 1.410(14)
C51A C52A 1.369(14)
C52A C53A 1.365(15)
C53A C54A 1.399(15)
C55A C60A 1.387(13)
C55A C56A 1.388(13)
C56A C57A 1.378(15)
C57A C58A 1.373(15)
C58A C59A 1.371(14)
C59A C60A 1.371(15)
N3 C61 1.137(4)
C61 C62 1.454(4)
N4 C63 1.124(5)
C63 C64 1.445(5)
N40 C630 1.177(14)
C630 C640 1.416(15)
C66C C65C 1.299(13)
C65C O6C 1.384(11)
O6C C67C 1.378(12)
C67C C68C 1.313(13)
C66 C65 1.330(11)
C65 O6 1.400(10)
O6 C67 1.410(9)
C67 C68 1.356(11)
C66A C65A 1.324(13)
C65A O6A 1.404(11)
O6A C67A 1.410(11)
C67A C68A 1.344(13)
C66B C65B 1.310(15)
C65B O6B 1.404(13)
O6B C67B 1.400(13)
C67B C68B 1.316(15)
